data_4030626
loop_
_publ_author_name
'Fan, Yu-Shiou'
'Das, Utpal'
'Hsiao, Ming-Yu'
'Liu, Meng-Hsien'
'Lin, Wenwei'

_publ_section_title
;
 Chemoselective intramolecular Wittig reactions for the synthesis of
 oxazoles and benzofurans.
;
_journal_issue 23
_journal_name_full 'The Journal of organic chemistry'
_journal_page_first 11567
_journal_page_last 11582
_journal_paper_doi 10.1021/jo502232q
_journal_volume 79
_journal_year 2014
_chemical_formula_moiety 'C29 H20 Br N O4'
_chemical_formula_sum 'C29 H20 Br N O4'
_chemical_formula_weight 526.37
_chemical_name_systematic
;
 ?
;
_space_group_IT_number 14
_symmetry_cell_setting monoclinic
_symmetry_space_group_name_Hall '-P 2ybc'
_symmetry_space_group_name_H-M 'P 1 21/c 1'
_atom_sites_solution_hydrogens geom
_atom_sites_solution_primary direct
_atom_sites_solution_secondary difmap
_audit_creation_method SHELXL-97
_cell_angle_alpha 90.00
_cell_angle_beta 93.408(3)
_cell_angle_gamma 90.00
_cell_formula_units_Z 4
_cell_length_a 9.4896(10)
_cell_length_b 14.7850(16)
_cell_length_c 17.2235(18)
_cell_measurement_reflns_used 0
_cell_measurement_temperature 296(2)
_cell_measurement_theta_max 0
_cell_measurement_theta_min 0
_cell_volume 2412.2(4)
_computing_molecular_graphics 'Ortep-3 for Windows (Farrugia, 1997)'
_computing_publication_material 'WinGX publication routines (Farrugia, 1999)'
_computing_structure_refinement 'SHELXL-97 (Sheldrick, 1997)'
_computing_structure_solution 'SHELXS-86 (Sheldrick, 1986)'
_diffrn_ambient_temperature 296(2)
_diffrn_measured_fraction_theta_full 0.999
_diffrn_measured_fraction_theta_max 0.999
_diffrn_radiation_monochromator graphite
_diffrn_radiation_source 'fine-focus sealed tube'
_diffrn_radiation_type MoK\a
_diffrn_radiation_wavelength 0.71073
_diffrn_reflns_av_R_equivalents 0.0434
_diffrn_reflns_av_sigmaI/netI 0.0577
_diffrn_reflns_limit_h_max 11
_diffrn_reflns_limit_h_min -10
_diffrn_reflns_limit_k_max 17
_diffrn_reflns_limit_k_min -16
_diffrn_reflns_limit_l_max 20
_diffrn_reflns_limit_l_min -16
_diffrn_reflns_number 12340
_diffrn_reflns_theta_full 25.01
_diffrn_reflns_theta_max 25.01
_diffrn_reflns_theta_min 1.82
_exptl_absorpt_coefficient_mu 1.740
_exptl_absorpt_correction_T_max 0.7222
_exptl_absorpt_correction_T_min 0.5356
_exptl_absorpt_correction_type multi-scan
_exptl_crystal_colour colorless
_exptl_crystal_density_diffrn 1.449
_exptl_crystal_density_method 'not measured'
_exptl_crystal_description prism
_exptl_crystal_F_000 1072
_exptl_crystal_size_max 0.41
_exptl_crystal_size_mid 0.35
_exptl_crystal_size_min 0.20
_refine_diff_density_max 0.266
_refine_diff_density_min -0.419
_refine_diff_density_rms 0.107
_refine_ls_extinction_method none
_refine_ls_goodness_of_fit_ref 1.027
_refine_ls_hydrogen_treatment constr
_refine_ls_matrix_type full
_refine_ls_number_parameters 316
_refine_ls_number_reflns 4246
_refine_ls_number_restraints 0
_refine_ls_restrained_S_all 1.027
_refine_ls_R_factor_all 0.0859
_refine_ls_R_factor_gt 0.0387
_refine_ls_shift/su_max 0.001
_refine_ls_shift/su_mean 0.000
_refine_ls_structure_factor_coef Fsqd
_refine_ls_weighting_details 'calc w=1/[\s^2^(Fo^2^)+(0.0701P)^2^+0.0000P] where P=(Fo^2^+2Fc^2^)/3'
_refine_ls_weighting_scheme calc
_refine_ls_wR_factor_gt 0.0959
_refine_ls_wR_factor_ref 0.1342
_reflns_number_gt 2635
_reflns_number_total 4246
_reflns_threshold_expression >2sigma(I)
_cod_data_source_file jo502232q_si_002.cif
_cod_data_source_block ch15607
_cod_original_sg_symbol_H-M 'P 21/c'
_cod_database_code 4030626

loop_
_symmetry_equiv_pos_as_xyz
'x, y, z'
'-x, y+1/2, -z+1/2'
'-x, -y, -z'
'x, -y-1/2, z-1/2'

loop_
_atom_site_label
_atom_site_type_symbol
_atom_site_fract_x
_atom_site_fract_y
_atom_site_fract_z
_atom_site_U_iso_or_equiv
_atom_site_adp_type
_atom_site_occupancy
_atom_site_symmetry_multiplicity
_atom_site_calc_flag
_atom_site_refinement_flags
C1 C 1.1841(3) 0.8519(2) 0.51328(19) 0.0409(9) Uani 1 1 d .
C2 C 1.1106(3) 0.7717(2) 0.50743(18) 0.0382(8) Uani 1 1 d .
H2 H 1.1406 0.7225 0.5377 0.046 Uiso 1 1 calc R
C3 C 0.9910(3) 0.7638(2) 0.45642(18) 0.0335(8) Uani 1 1 d .
C4 C 0.9515(3) 0.8405(2) 0.41317(18) 0.0353(8) Uani 1 1 d .
C5 C 1.0264(3) 0.9205(2) 0.41867(19) 0.0405(8) Uani 1 1 d .
H5 H 0.9975 0.9699 0.3884 0.049 Uiso 1 1 calc R
C6 C 1.1445(4) 0.9268(2) 0.4694(2) 0.0447(9) Uani 1 1 d .
H6 H 1.1961 0.9802 0.4737 0.054 Uiso 1 1 calc R
C7 C 0.7062(4) 0.8563(2) 0.3928(2) 0.0384(8) Uani 1 1 d .
C8 C 0.5879(3) 0.8555(2) 0.33366(19) 0.0351(8) Uani 1 1 d .
C9 C 0.6019(4) 0.8338(2) 0.25677(19) 0.0438(9) Uani 1 1 d .
H9 H 0.6900 0.8179 0.2401 0.053 Uiso 1 1 calc R
C10 C 0.4875(4) 0.8355(3) 0.2047(2) 0.0519(10) Uani 1 1 d .
H10 H 0.4983 0.8208 0.1529 0.062 Uiso 1 1 calc R
C11 C 0.3553(4) 0.8590(2) 0.2286(2) 0.0442(9) Uani 1 1 d .
C12 C 0.1132(4) 0.8907(3) 0.1937(2) 0.0625(12) Uani 1 1 d .
H12A H 0.0478 0.8881 0.1490 0.094 Uiso 1 1 calc R
H12B H 0.1207 0.9520 0.2121 0.094 Uiso 1 1 calc R
H12C H 0.0801 0.8528 0.2341 0.094 Uiso 1 1 calc R
C13 C 0.3397(4) 0.8796(2) 0.3050(2) 0.0493(10) Uani 1 1 d .
H13 H 0.2513 0.8947 0.3218 0.059 Uiso 1 1 calc R
C14 C 0.4558(4) 0.8779(2) 0.3570(2) 0.0477(10) Uani 1 1 d .
H14 H 0.4449 0.8922 0.4089 0.057 Uiso 1 1 calc R
C15 C 0.9085(3) 0.6801(2) 0.45361(18) 0.0351(8) Uani 1 1 d .
C16 C 0.8465(4) 0.6338(2) 0.39318(19) 0.0376(8) Uani 1 1 d .
C17 C 0.8431(4) 0.6390(2) 0.30852(19) 0.0381(8) Uani 1 1 d .
C18 C 0.9587(4) 0.6709(3) 0.2721(2) 0.0538(10) Uani 1 1 d .
H18 H 1.0387 0.6893 0.3017 0.065 Uiso 1 1 calc R
C19 C 0.9564(6) 0.6758(3) 0.1919(2) 0.0739(14) Uani 1 1 d .
H19 H 1.0346 0.6974 0.1677 0.089 Uiso 1 1 calc R
C20 C 0.8379(7) 0.6486(3) 0.1481(3) 0.0753(15) Uani 1 1 d .
H20 H 0.8356 0.6530 0.0942 0.090 Uiso 1 1 calc R
C21 C 0.7245(5) 0.6154(3) 0.1830(2) 0.0610(12) Uani 1 1 d .
H21 H 0.6457 0.5960 0.1529 0.073 Uiso 1 1 calc R
C22 C 0.7256(4) 0.6102(2) 0.2638(2) 0.0515(10) Uani 1 1 d .
H22 H 0.6476 0.5873 0.2877 0.062 Uiso 1 1 calc R
C23 C 0.8020(4) 0.5679(2) 0.50207(19) 0.0421(9) Uani 1 1 d .
C24 C 0.7401(4) 0.4998(2) 0.5506(2) 0.0464(9) Uani 1 1 d .
C25 C 0.6620(5) 0.4292(3) 0.5180(3) 0.0655(12) Uani 1 1 d .
H25 H 0.6483 0.4244 0.4643 0.079 Uiso 1 1 calc R
C26 C 0.6042(6) 0.3656(3) 0.5654(4) 0.0839(15) Uani 1 1 d .
H26 H 0.5509 0.3184 0.5433 0.101 Uiso 1 1 calc R
C27 C 0.6243(6) 0.3714(3) 0.6441(4) 0.0817(16) Uani 1 1 d .
H27 H 0.5867 0.3274 0.6754 0.098 Uiso 1 1 calc R
C28 C 0.6992(5) 0.4412(4) 0.6769(3) 0.0806(15) Uani 1 1 d .
H28 H 0.7109 0.4458 0.7308 0.097 Uiso 1 1 calc R
C29 C 0.7583(4) 0.5060(3) 0.6302(2) 0.0668(12) Uani 1 1 d .
H29 H 0.8103 0.5535 0.6528 0.080 Uiso 1 1 calc R
N1 N 0.8801(3) 0.63657(19) 0.52312(16) 0.0444(8) Uani 1 1 d .
O1 O 0.8320(2) 0.83849(14) 0.36120(12) 0.0383(6) Uani 1 1 d .
O2 O 0.6995(3) 0.87143(19) 0.46086(15) 0.0624(8) Uani 1 1 d .
O3 O 0.2487(3) 0.85990(18) 0.17285(15) 0.0615(8) Uani 1 1 d .
O4 O 0.7763(2) 0.56148(15) 0.42389(13) 0.0434(6) Uani 1 1 d .
Br1 Br 1.34318(4) 0.86203(3) 0.58472(3) 0.0730(2) Uani 1 1 d .

loop_
_atom_site_aniso_label
_atom_site_aniso_U_11
_atom_site_aniso_U_22
_atom_site_aniso_U_33
_atom_site_aniso_U_23
_atom_site_aniso_U_13
_atom_site_aniso_U_12
C1 0.0306(18) 0.060(3) 0.0321(19) -0.0087(18) 0.0010(14) -0.0042(17)
C2 0.0348(19) 0.044(2) 0.035(2) -0.0007(16) 0.0006(15) 0.0006(16)
C3 0.0341(18) 0.037(2) 0.0295(18) -0.0050(15) 0.0023(14) 0.0007(15)
C4 0.0325(18) 0.042(2) 0.0305(19) -0.0091(16) -0.0015(14) 0.0001(15)
C5 0.047(2) 0.036(2) 0.039(2) -0.0022(17) 0.0022(16) 0.0006(17)
C6 0.045(2) 0.043(2) 0.047(2) -0.0084(18) 0.0055(17) -0.0070(18)
C7 0.036(2) 0.040(2) 0.038(2) -0.0017(17) -0.0001(16) -0.0017(16)
C8 0.037(2) 0.0313(19) 0.037(2) 0.0003(15) -0.0025(15) 0.0000(15)
C9 0.046(2) 0.049(2) 0.036(2) -0.0037(17) -0.0021(16) 0.0048(17)
C10 0.056(3) 0.069(3) 0.0302(19) -0.0077(19) -0.0044(17) 0.004(2)
C11 0.046(2) 0.043(2) 0.042(2) 0.0017(17) -0.0122(17) -0.0020(17)
C12 0.050(3) 0.068(3) 0.067(3) -0.004(2) -0.021(2) 0.001(2)
C13 0.040(2) 0.063(3) 0.045(2) -0.0071(19) -0.0011(17) 0.0069(18)
C14 0.049(2) 0.062(3) 0.032(2) -0.0052(18) -0.0003(16) 0.0035(18)
C15 0.0391(19) 0.034(2) 0.0317(19) 0.0040(16) 0.0016(15) -0.0005(15)
C16 0.0410(19) 0.037(2) 0.035(2) 0.0002(16) 0.0021(15) -0.0026(16)
C17 0.052(2) 0.0299(19) 0.0314(19) -0.0045(15) 0.0001(16) -0.0015(17)
C18 0.073(3) 0.054(3) 0.035(2) -0.0127(19) 0.0097(19) -0.020(2)
C19 0.119(4) 0.062(3) 0.044(3) -0.011(2) 0.026(3) -0.028(3)
C20 0.141(5) 0.051(3) 0.033(2) -0.005(2) 0.001(3) -0.003(3)
C21 0.082(3) 0.050(3) 0.049(3) -0.014(2) -0.020(2) 0.010(2)
C22 0.059(2) 0.047(2) 0.047(2) -0.0071(18) -0.0087(19) 0.0026(19)
C23 0.046(2) 0.045(2) 0.035(2) 0.0014(17) 0.0032(16) 0.0001(18)
C24 0.047(2) 0.044(2) 0.050(2) 0.0060(19) 0.0122(17) 0.0001(18)
C25 0.084(3) 0.051(3) 0.063(3) 0.002(2) 0.020(2) -0.016(2)
C26 0.101(4) 0.056(3) 0.097(4) 0.000(3) 0.032(3) -0.020(3)
C27 0.096(4) 0.052(3) 0.103(4) 0.027(3) 0.052(3) 0.010(3)
C28 0.100(4) 0.084(4) 0.060(3) 0.028(3) 0.022(3) -0.003(3)
C29 0.075(3) 0.073(3) 0.053(3) 0.011(2) 0.010(2) -0.011(2)
N1 0.0491(18) 0.0494(19) 0.0343(17) 0.0029(15) -0.0008(14) -0.0063(15)
O1 0.0386(14) 0.0445(14) 0.0313(13) -0.0036(11) -0.0030(10) 0.0019(11)
O2 0.0454(15) 0.107(2) 0.0341(16) -0.0124(15) -0.0032(12) 0.0075(15)
O3 0.0500(17) 0.085(2) 0.0467(16) -0.0044(14) -0.0183(12) 0.0084(14)
O4 0.0504(15) 0.0412(15) 0.0386(14) 0.0001(11) 0.0030(11) -0.0090(12)
Br1 0.0539(3) 0.0947(4) 0.0671(3) 0.0021(2) -0.0247(2) -0.0200(2)

loop_
_atom_type_symbol
_atom_type_description
_atom_type_scat_dispersion_real
_atom_type_scat_dispersion_imag
_atom_type_scat_source
C C 0.0033 0.0016 'International Tables Vol C Tables 4.2.6.8 and 6.1.1.4'
H H 0.0000 0.0000 'International Tables Vol C Tables 4.2.6.8 and 6.1.1.4'
N N 0.0061 0.0033 'International Tables Vol C Tables 4.2.6.8 and 6.1.1.4'
O O 0.0106 0.0060 'International Tables Vol C Tables 4.2.6.8 and 6.1.1.4'
Br Br -0.2901 2.4595 'International Tables Vol C Tables 4.2.6.8 and 6.1.1.4'

loop_
_geom_angle_atom_site_label_1
_geom_angle_atom_site_label_2
_geom_angle_atom_site_label_3
_geom_angle
C6 C1 C2 122.0(3)
C6 C1 Br1 118.2(3)
C2 C1 Br1 119.7(3)
C1 C2 C3 120.5(3)
C1 C2 H2 119.7
C3 C2 H2 119.7
C4 C3 C2 116.7(3)
C4 C3 C15 122.9(3)
C2 C3 C15 120.3(3)
C5 C4 C3 122.6(3)
C5 C4 O1 117.1(3)
C3 C4 O1 120.3(3)
C4 C5 C6 119.8(3)
C4 C5 H5 120.1
C6 C5 H5 120.1
C1 C6 C5 118.4(3)
C1 C6 H6 120.8
C5 C6 H6 120.8
O2 C7 O1 121.6(3)
O2 C7 C8 126.6(3)
O1 C7 C8 111.9(3)
C9 C8 C14 118.6(3)
C9 C8 C7 123.7(3)
C14 C8 C7 117.7(3)
C10 C9 C8 120.6(3)
C10 C9 H9 119.7
C8 C9 H9 119.7
C9 C10 C11 120.4(3)
C9 C10 H10 119.8
C11 C10 H10 119.8
O3 C11 C13 124.2(3)
O3 C11 C10 116.3(3)
C13 C11 C10 119.5(3)
O3 C12 H12A 109.5
O3 C12 H12B 109.5
H12A C12 H12B 109.5
O3 C12 H12C 109.5
H12A C12 H12C 109.5
H12B C12 H12C 109.5
C11 C13 C14 119.5(3)
C11 C13 H13 120.2
C14 C13 H13 120.2
C13 C14 C8 121.3(3)
C13 C14 H14 119.3
C8 C14 H14 119.3
C16 C15 N1 109.2(3)
C16 C15 C3 131.4(3)
N1 C15 C3 119.4(3)
C15 C16 O4 107.1(3)
C15 C16 C17 136.6(3)
O4 C16 C17 116.2(3)
C18 C17 C22 119.3(3)
C18 C17 C16 120.1(3)
C22 C17 C16 120.6(3)
C19 C18 C17 120.5(4)
C19 C18 H18 119.8
C17 C18 H18 119.8
C20 C19 C18 119.8(4)
C20 C19 H19 120.1
C18 C19 H19 120.1
C21 C20 C19 120.4(4)
C21 C20 H20 119.8
C19 C20 H20 119.8
C20 C21 C22 120.3(4)
C20 C21 H21 119.8
C22 C21 H21 119.8
C17 C22 C21 119.7(4)
C17 C22 H22 120.1
C21 C22 H22 120.1
N1 C23 O4 113.4(3)
N1 C23 C24 128.7(3)
O4 C23 C24 117.9(3)
C29 C24 C25 119.1(4)
C29 C24 C23 119.8(3)
C25 C24 C23 121.1(3)
C26 C25 C24 119.9(4)
C26 C25 H25 120.0
C24 C25 H25 120.0
C27 C26 C25 120.6(5)
C27 C26 H26 119.7
C25 C26 H26 119.7
C28 C27 C26 120.2(4)
C28 C27 H27 119.9
C26 C27 H27 119.9
C27 C28 C29 120.1(4)
C27 C28 H28 120.0
C29 C28 H28 120.0
C24 C29 C28 120.1(4)
C24 C29 H29 120.0
C28 C29 H29 120.0
C23 N1 C15 104.9(3)
C7 O1 C4 115.7(2)
C11 O3 C12 118.1(3)
C23 O4 C16 105.3(2)

loop_
_geom_bond_atom_site_label_1
_geom_bond_atom_site_label_2
_geom_bond_distance
C1 C6 1.380(5)
C1 C2 1.377(5)
C1 Br1 1.896(3)
C2 C3 1.398(4)
C2 H2 0.9300
C3 C4 1.396(4)
C3 C15 1.463(5)
C4 C5 1.380(4)
C4 O1 1.402(3)
C5 C6 1.383(4)
C5 H5 0.9300
C6 H6 0.9300
C7 O2 1.199(4)
C7 O1 1.367(4)
C7 C8 1.470(4)
C8 C9 1.377(4)
C8 C14 1.379(5)
C9 C10 1.368(5)
C9 H9 0.9300
C10 C11 1.388(5)
C10 H10 0.9300
C11 O3 1.353(4)
C11 C13 1.368(5)
C12 O3 1.430(5)
C12 H12A 0.9600
C12 H12B 0.9600
C12 H12C 0.9600
C13 C14 1.378(5)
C13 H13 0.9300
C14 H14 0.9300
C15 C16 1.351(4)
C15 N1 1.400(4)
C16 O4 1.382(4)
C16 C17 1.459(5)
C17 C18 1.379(5)
C17 C22 1.384(5)
C18 C19 1.382(5)
C18 H18 0.9300
C19 C20 1.377(6)
C19 H19 0.9300
C20 C21 1.355(6)
C20 H20 0.9300
C21 C22 1.393(5)
C21 H21 0.9300
C22 H22 0.9300
C23 N1 1.296(4)
C23 O4 1.357(4)
C23 C24 1.453(5)
C24 C29 1.375(5)
C24 C25 1.381(5)
C25 C26 1.379(6)
C25 H25 0.9300
C26 C27 1.360(7)
C26 H26 0.9300
C27 C28 1.358(7)
C27 H27 0.9300
C28 C29 1.391(6)
C28 H28 0.9300
C29 H29 0.9300
